data_1543162
loop_
_publ_author_name
'Chen, Ming'
'Yang, Chao'
'Wang, Yanpei'
'Li, Dazhi'
'Xia, Wujiong'

_publ_section_title
;
 UV Light Induced Direct Synthesis of Phenanthrene Derivatives from a
 Linear 3-Aryl-N-(arylsulfonyl) Propiolamides.
;
_journal_issue 9
_journal_name_full 'Organic letters'
_journal_page_first 2280
_journal_page_last 2283
_journal_paper_doi 10.1021/acs.orglett.6b00878
_journal_volume 18
_journal_year 2016
_chemical_formula_moiety 'C17 H13 N O3 S'
_chemical_formula_sum 'C17 H13 N O3 S'
_chemical_formula_weight 311.34
_space_group_crystal_system monoclinic
_space_group_IT_number 14
_space_group_name_Hall '-P 2ybc'
_space_group_name_H-M_alt 'P 1 21/c 1'
_symmetry_space_group_name_Hall '-P 2ybc'
_symmetry_space_group_name_H-M 'P 1 21/c 1'
_atom_sites_solution_hydrogens geom
_atom_sites_solution_primary direct
_audit_creation_date 2015-04-20
_audit_creation_method
;
Olex2 1.2
(compiled 2015.01.26 svn.r3150 for OlexSys, GUI svn.r4998)
;
_cell_angle_alpha 90
_cell_angle_beta 108.6465(18)
_cell_angle_gamma 90
_cell_formula_units_Z 8
_cell_length_a 21.2968(3)
_cell_length_b 7.11439(11)
_cell_length_c 21.9163(4)
_cell_measurement_reflns_used 3691
_cell_measurement_temperature 293(2)
_cell_measurement_theta_max 68.9180
_cell_measurement_theta_min 4.2520
_cell_volume 3146.32(9)
_computing_cell_refinement
;
CrysAlisPro, Agilent Technologies,
Version 1.171.37.34 (release 22-05-2014 CrysAlis171 .NET)
(compiled May 22 2014,16:03:01)
;
_computing_data_collection
;
CrysAlisPro, Agilent Technologies,
Version 1.171.37.34 (release 22-05-2014 CrysAlis171 .NET)
(compiled May 22 2014,16:03:01)
;
_computing_data_reduction
;
CrysAlisPro, Agilent Technologies,
Version 1.171.37.34 (release 22-05-2014 CrysAlis171 .NET)
(compiled May 22 2014,16:03:01)
;
_computing_molecular_graphics 'Olex2 (Dolomanov et al., 2009)'
_computing_publication_material 'Olex2 (Dolomanov et al., 2009)'
_computing_structure_refinement 'ShelXL (Sheldrick, 2008)'
_computing_structure_solution 'ShelXT (Sheldrick, 2015)'
_diffrn_ambient_temperature 293(2)
_diffrn_detector 'CCD plate'
_diffrn_detector_area_resol_mean 15.9737
_diffrn_detector_type Eos
_diffrn_measured_fraction_theta_full 0.996
_diffrn_measured_fraction_theta_max 0.996
_diffrn_measurement_details
;
  1 omega  -22.00    5.00   1.0000    4.0000
omega____ theta____ kappa____ phi______ frames
    -        0.0000   57.0000  -90.0000 27

  2 omega  -14.00   47.00   1.0000    4.0000
omega____ theta____ kappa____ phi______ frames
    -        0.0000   57.0000 -180.0000 61

  3 omega   67.00  123.00   1.0000    4.0000
omega____ theta____ kappa____ phi______ frames
    -       54.0000   57.0000 -180.0000 56

  4 omega   87.00  166.00   1.0000    4.0000
omega____ theta____ kappa____ phi______ frames
    -      108.0000   50.0000 -180.0000 79

  5 omega  113.00  175.00   1.0000    4.0000
omega____ theta____ kappa____ phi______ frames
    -      108.0000  111.0000  -30.0000 62

  6 omega  108.00  169.00   1.0000    4.0000
omega____ theta____ kappa____ phi______ frames
    -      108.0000   25.0000   90.0000 61

  7 omega   52.00   78.00   1.0000    4.0000
omega____ theta____ kappa____ phi______ frames
    -       54.0000 -134.0000   87.0000 26

  8 omega   41.00  111.00   1.0000    4.0000
omega____ theta____ kappa____ phi______ frames
    -      108.0000 -111.0000   60.0000 70

  9 omega   47.00   92.00   1.0000    4.0000
omega____ theta____ kappa____ phi______ frames
    -      108.0000  -37.0000   60.0000 45

 10 omega   45.00  135.00   1.0000    4.0000
omega____ theta____ kappa____ phi______ frames
    -      108.0000  -77.0000   60.0000 90

 11 omega   47.00   92.00   1.0000    4.0000
omega____ theta____ kappa____ phi______ frames
    -      108.0000  -37.0000 -120.0000 45

 12 omega   86.00  113.00   1.0000    4.0000
omega____ theta____ kappa____ phi______ frames
    -      108.0000 -111.0000 -180.0000 27

 13 omega   27.00  101.00   1.0000    4.0000
omega____ theta____ kappa____ phi______ frames
    -       54.0000 -125.0000 -120.0000 74

 14 omega   36.00   91.00   1.0000    4.0000
omega____ theta____ kappa____ phi______ frames
    -      108.0000  -37.0000    0.0000 55

 15 omega   42.00  116.00   1.0000    4.0000
omega____ theta____ kappa____ phi______ frames
    -       54.0000   57.0000  150.0000 74

 16 omega  -15.00   70.00   1.0000    4.0000
omega____ theta____ kappa____ phi______ frames
    -       54.0000  -57.0000   30.0000 85

 17 omega  -55.00    1.00   1.0000    4.0000
omega____ theta____ kappa____ phi______ frames
    -        0.0000  119.0000   73.0000 56
;
_diffrn_measurement_device 'four-circle diffractometer'
_diffrn_measurement_device_type 'SuperNova, Dual, Cu at zero, Eos'
_diffrn_measurement_method '\w scans'
_diffrn_orient_matrix_UB_11 0.0126052000
_diffrn_orient_matrix_UB_12 -0.1118442000
_diffrn_orient_matrix_UB_13 0.0629759000
_diffrn_orient_matrix_UB_21 0.0069867000
_diffrn_orient_matrix_UB_22 0.1854146000
_diffrn_orient_matrix_UB_23 0.0379128000
_diffrn_orient_matrix_UB_31 -0.0749704000
_diffrn_orient_matrix_UB_32 -0.0015715000
_diffrn_orient_matrix_UB_33 -0.0100313000
_diffrn_radiation_monochromator mirror
_diffrn_radiation_probe x-ray
_diffrn_radiation_type CuK\a
_diffrn_radiation_wavelength 1.54184
_diffrn_reflns_av_unetI/netI 0.0221
_diffrn_reflns_Laue_measured_fraction_full 0.996
_diffrn_reflns_Laue_measured_fraction_max 0.996
_diffrn_reflns_number 5604
_diffrn_reflns_point_group_measured_fraction_full 0.996
_diffrn_reflns_point_group_measured_fraction_max 0.996
_diffrn_reflns_theta_full 67.069
_diffrn_reflns_theta_max 67.068
_diffrn_reflns_theta_min 4.258
_diffrn_source 'sealed X-ray tube'
_diffrn_source_type 'SuperNova (Cu) X-ray Source'
_exptl_absorpt_coefficient_mu 1.930
_exptl_absorpt_correction_T_max 1.00000
_exptl_absorpt_correction_T_min 0.90185
_exptl_absorpt_correction_type multi-scan
_exptl_absorpt_process_details
;
CrysAlisPro, Agilent Technologies,
Version 1.171.37.34 (release 22-05-2014 CrysAlis171 .NET)
(compiled May 22 2014,16:03:01)
Empirical absorption correction using spherical harmonics,
 implemented in SCALE3 ABSPACK scaling algorithm.
;
_exptl_crystal_density_diffrn 1.315
_exptl_crystal_description
;
;
_exptl_crystal_F_000 1296
_platon_squeeze_details
;
;
_refine_diff_density_max 0.304
_refine_diff_density_min -0.218
_refine_diff_density_rms 0.050
_refine_ls_extinction_method none
_refine_ls_goodness_of_fit_ref 1.056
_refine_ls_hydrogen_treatment constr
_refine_ls_matrix_type full
_refine_ls_number_parameters 401
_refine_ls_number_reflns 5604
_refine_ls_number_restraints 0
_refine_ls_restrained_S_all 1.056
_refine_ls_R_factor_all 0.0685
_refine_ls_R_factor_gt 0.0501
_refine_ls_shift/su_max 0.000
_refine_ls_shift/su_mean 0.000
_refine_ls_structure_factor_coef Fsqd
_refine_ls_weighting_details 'w=1/[\s^2^(Fo^2^)+(0.0940P)^2^+0.0207P] where P=(Fo^2^+2Fc^2^)/3'
_refine_ls_weighting_scheme calc
_refine_ls_wR_factor_gt 0.1463
_refine_ls_wR_factor_ref 0.1612
_reflns_Friedel_coverage 0.000
_reflns_number_gt 3986
_reflns_number_total 5604
_reflns_threshold_expression 'I > 2\s(I)'
_cod_data_source_file ol6b00878_si_002.cif
_cod_data_source_block 20141126xia
_cod_depositor_comments 'Adding full bibliography for 1543162--1543163.cif.'
_cod_original_cell_volume 3146.31(9)
_cod_database_code 1543162
_shelx_space_group_comment
;
The symmetry employed for this shelxl refinement is uniquely defined
by the following loop, which should always be used as a source of
symmetry information in preference to the above space-group names.
They are only intended as comments.
;
_reflns_odcompleteness_completeness 99.89
_reflns_odcompleteness_iscentric 1
_reflns_odcompleteness_theta 66.97
_olex2_refinement_description
;
1. Fixed Uiso
 At 1.2 times of:
  All C(H) groups
 At 1.5 times of:
  All C(H,H,H) groups
2.a Aromatic/amide H refined with riding coordinates:
 C18(H18), C19(H19), C20(H20), C29(H29), C31(H31), C32(H32), C34(H34), C2(H2),
 C3(H3), C4(H4), C5(H5), C8(H8), C11(H11), C12(H12)
2.b Idealised Me refined as rotating group:
 C27(H27A,H27B,H27C), C33(H33A,H33B,H33C), C10(H10A,H10B,H10C), C17(H17A,H17B,
 H17C)
;
_shelx_shelxl_version_number 2014/7
_olex2_submission_special_instructions 'No special instructions were received'

loop_
_space_group_symop_operation_xyz
'x, y, z'
'-x, y+1/2, -z+1/2'
'-x, -y, -z'
'x, -y-1/2, z-1/2'

loop_
_atom_site_label
_atom_site_type_symbol
_atom_site_fract_x
_atom_site_fract_y
_atom_site_fract_z
_atom_site_U_iso_or_equiv
_atom_site_adp_type
_atom_site_occupancy
_atom_site_site_symmetry_order
_atom_site_calc_flag
_atom_site_refinement_flags_posn
S001 S 0.38471(3) 0.35741(9) 0.24793(3) 0.0673(2) Uani 1 1 d .
O4 O 0.38449(9) 0.5316(3) 0.21545(9) 0.0842(6) Uani 1 1 d .
O5 O 0.38300(11) 0.1904(3) 0.21174(10) 0.0894(6) Uani 1 1 d .
O6 O 0.47271(9) 0.3372(3) 0.42378(10) 0.0837(6) Uani 1 1 d .
N2 N 0.44843(10) 0.3531(3) 0.31545(12) 0.0773(6) Uani 1 1 d .
C18 C 0.12097(14) 0.3409(4) 0.20770(15) 0.0853(8) Uani 1 1 d .
H18 H 0.0751 0.3376 0.1898 0.102 Uiso 1 1 calc R
C19 C 0.16012(15) 0.3559(5) 0.16776(14) 0.0879(9) Uani 1 1 d .
H19 H 0.1403 0.3624 0.1234 0.105 Uiso 1 1 calc R
C20 C 0.22698(14) 0.3611(4) 0.19334(13) 0.0755(7) Uani 1 1 d .
H20 H 0.2529 0.3714 0.1665 0.091 Uiso 1 1 calc R
C21 C 0.25727(11) 0.3508(3) 0.26041(11) 0.0565(5) Uani 1 1 d .
C22 C 0.21825(11) 0.3358(3) 0.30150(11) 0.0545(5) Uani 1 1 d .
C23 C 0.25086(12) 0.3278(3) 0.37119(11) 0.0558(5) Uani 1 1 d .
C24 C 0.32724(12) 0.3529(3) 0.28968(11) 0.0552(5) Uani 1 1 d .
C25 C 0.43201(13) 0.3439(3) 0.37154(13) 0.0649(6) Uani 1 1 d .
C26 C 0.35824(12) 0.3446(3) 0.35401(11) 0.0558(5) Uani 1 1 d .
C27 C 0.51635(14) 0.3575(5) 0.31418(17) 0.0947(10) Uani 1 1 d .
H27A H 0.5285 0.2351 0.3032 0.142 Uiso 1 1 calc GR
H27B H 0.5456 0.3932 0.3558 0.142 Uiso 1 1 calc GR
H27C H 0.5198 0.4470 0.2826 0.142 Uiso 1 1 calc GR
C28 C 0.32025(12) 0.3337(3) 0.39744(11) 0.0575(5) Uani 1 1 d .
C29 C 0.21377(14) 0.3135(3) 0.41406(13) 0.0691(7) Uani 1 1 d .
H29 H 0.1678 0.3083 0.3973 0.083 Uiso 1 1 calc R
C30 C 0.24294(18) 0.3070(4) 0.47921(14) 0.0786(8) Uani 1 1 d .
C31 C 0.31163(18) 0.3140(4) 0.50431(13) 0.0831(9) Uani 1 1 d .
H31 H 0.3319 0.3088 0.5487 0.100 Uiso 1 1 calc R
C32 C 0.35020(15) 0.3284(4) 0.46502(12) 0.0722(7) Uani 1 1 d .
H32 H 0.3961 0.3347 0.4828 0.087 Uiso 1 1 calc R
C33 C 0.2028(2) 0.2876(5) 0.52398(17) 0.1111(12) Uani 1 1 d .
H33A H 0.1570 0.3111 0.5008 0.167 Uiso 1 1 calc GR
H33B H 0.2181 0.3768 0.5585 0.167 Uiso 1 1 calc GR
H33C H 0.2076 0.1626 0.5414 0.167 Uiso 1 1 calc GR
C34 C 0.14931(13) 0.3309(4) 0.27278(14) 0.0708(7) Uani 1 1 d .
H34 H 0.1224 0.3207 0.2987 0.085 Uiso 1 1 calc R
S002 S 0.10084(3) 0.81763(10) 0.34004(4) 0.0759(2) Uani 1 1 d .
O1 O 0.07194(10) 0.6444(3) 0.34926(11) 0.0953(7) Uani 1 1 d .
O2 O 0.07139(10) 0.9852(3) 0.35428(11) 0.1016(7) Uani 1 1 d .
O3 O 0.18151(10) 0.8438(3) 0.21312(10) 0.0876(6) Uani 1 1 d .
N1 N 0.10562(10) 0.8279(3) 0.26656(11) 0.0762(6) Uani 1 1 d .
C1 C 0.22093(13) 0.8069(3) 0.44276(12) 0.0646(6) Uani 1 1 d .
C2 C 0.18704(16) 0.7900(4) 0.48863(15) 0.0826(8) Uani 1 1 d .
H2 H 0.1410 0.7879 0.4753 0.099 Uiso 1 1 calc R
C3 C 0.2226(2) 0.7767(5) 0.55275(16) 0.0964(10) Uani 1 1 d .
H3 H 0.2007 0.7641 0.5831 0.116 Uiso 1 1 calc R
C4 C 0.2908(2) 0.7820(5) 0.57225(16) 0.0990(10) Uani 1 1 d .
H4 H 0.3144 0.7745 0.6160 0.119 Uiso 1 1 calc R
C5 C 0.32469(16) 0.7978(4) 0.52912(14) 0.0863(9) Uani 1 1 d .
H5 H 0.3708 0.8007 0.5440 0.104 Uiso 1 1 calc R
C6 C 0.29093(13) 0.8100(3) 0.46225(12) 0.0664(6) Uani 1 1 d .
C7 C 0.32482(12) 0.8247(3) 0.41496(12) 0.0597(6) Uani 1 1 d .
C8 C 0.39452(13) 0.8269(3) 0.43217(14) 0.0713(7) Uani 1 1 d .
H8 H 0.4195 0.8158 0.4754 0.086 Uiso 1 1 calc R
C9 C 0.42676(13) 0.8446(3) 0.38751(15) 0.0735(7) Uani 1 1 d .
C10 C 0.50139(15) 0.8457(5) 0.40746(19) 0.1027(11) Uani 1 1 d .
H10A H 0.5186 0.9307 0.4429 0.154 Uiso 1 1 calc GR
H10B H 0.5151 0.8857 0.3719 0.154 Uiso 1 1 calc GR
H10C H 0.5179 0.7214 0.4203 0.154 Uiso 1 1 calc GR
C11 C 0.38884(14) 0.8585(4) 0.32266(15) 0.0765(7) Uani 1 1 d .
H11 H 0.4102 0.8716 0.2920 0.092 Uiso 1 1 calc R
C12 C 0.32226(13) 0.8534(3) 0.30329(13) 0.0695(7) Uani 1 1 d .
H12 H 0.2985 0.8607 0.2596 0.083 Uiso 1 1 calc R
C13 C 0.28817(11) 0.8371(3) 0.34825(12) 0.0579(5) Uani 1 1 d .
C14 C 0.21738(12) 0.8310(3) 0.33010(12) 0.0609(6) Uani 1 1 d .
C15 C 0.18713(12) 0.8184(3) 0.37556(13) 0.0619(6) Uani 1 1 d .
C16 C 0.16964(12) 0.8363(3) 0.26306(14) 0.0695(7) Uani 1 1 d .
C17 C 0.04647(15) 0.8268(5) 0.20996(17) 0.1043(11) Uani 1 1 d .
H17A H 0.0218 0.7136 0.2096 0.156 Uiso 1 1 calc GR
H17B H 0.0592 0.8325 0.1718 0.156 Uiso 1 1 calc GR
H17C H 0.0194 0.9338 0.2113 0.156 Uiso 1 1 calc GR

loop_
_atom_site_aniso_label
_atom_site_aniso_U_11
_atom_site_aniso_U_22
_atom_site_aniso_U_33
_atom_site_aniso_U_23
_atom_site_aniso_U_13
_atom_site_aniso_U_12
S001 0.0666(4) 0.0760(4) 0.0680(4) 0.0086(3) 0.0338(3) 0.0072(3)
O4 0.0871(12) 0.0899(14) 0.0840(12) 0.0266(10) 0.0393(10) 0.0018(10)
O5 0.1016(15) 0.0974(15) 0.0846(13) -0.0082(10) 0.0512(12) 0.0138(11)
O6 0.0650(11) 0.1001(15) 0.0763(12) 0.0082(10) 0.0089(9) 0.0083(9)
N2 0.0575(12) 0.0965(17) 0.0815(15) 0.0135(12) 0.0271(11) 0.0086(11)
C18 0.0585(15) 0.102(2) 0.088(2) -0.0082(16) 0.0137(14) -0.0024(14)
C19 0.0762(18) 0.119(3) 0.0638(16) -0.0081(16) 0.0160(14) 0.0008(16)
C20 0.0758(17) 0.093(2) 0.0604(14) -0.0019(13) 0.0256(13) 0.0026(14)
C21 0.0613(13) 0.0552(13) 0.0565(13) 0.0011(10) 0.0236(10) 0.0016(10)
C22 0.0603(12) 0.0473(12) 0.0603(13) -0.0021(9) 0.0257(10) 0.0021(9)
C23 0.0731(15) 0.0412(11) 0.0606(13) 0.0029(9) 0.0319(11) 0.0042(9)
C24 0.0618(13) 0.0521(12) 0.0569(13) 0.0029(9) 0.0263(10) 0.0048(10)
C25 0.0667(15) 0.0590(14) 0.0694(16) 0.0091(11) 0.0224(13) 0.0087(11)
C26 0.0622(13) 0.0480(12) 0.0591(13) 0.0050(9) 0.0220(10) 0.0066(9)
C27 0.0636(17) 0.118(3) 0.108(2) 0.0134(19) 0.0350(16) 0.0085(16)
C28 0.0748(15) 0.0455(12) 0.0570(13) 0.0036(9) 0.0276(11) 0.0070(10)
C29 0.0860(17) 0.0535(13) 0.0819(18) 0.0038(12) 0.0466(15) 0.0041(12)
C30 0.117(2) 0.0612(16) 0.0738(18) 0.0100(13) 0.0536(18) 0.0098(15)
C31 0.124(3) 0.0746(18) 0.0532(14) 0.0108(12) 0.0318(16) 0.0146(16)
C32 0.0871(18) 0.0703(16) 0.0595(14) 0.0098(12) 0.0239(13) 0.0156(13)
C33 0.165(4) 0.100(3) 0.101(2) 0.012(2) 0.089(3) 0.002(2)
C34 0.0646(15) 0.0724(17) 0.0810(18) -0.0047(13) 0.0310(13) -0.0015(12)
S002 0.0553(4) 0.0753(4) 0.0903(5) -0.0080(3) 0.0136(3) 0.0004(3)
O1 0.0757(12) 0.0954(15) 0.1106(16) -0.0104(12) 0.0240(12) -0.0242(11)
O2 0.0777(13) 0.0971(16) 0.1265(17) -0.0098(13) 0.0278(12) 0.0224(11)
O3 0.0799(13) 0.1039(16) 0.0678(12) 0.0031(10) 0.0080(10) 0.0050(10)
N1 0.0544(12) 0.0883(16) 0.0726(14) -0.0013(11) 0.0015(10) -0.0005(10)
C1 0.0690(15) 0.0507(13) 0.0694(15) -0.0093(11) 0.0156(12) -0.0027(11)
C2 0.0908(19) 0.0752(18) 0.083(2) -0.0157(15) 0.0301(16) -0.0068(14)
C3 0.120(3) 0.096(2) 0.077(2) -0.0175(17) 0.0365(19) -0.005(2)
C4 0.121(3) 0.099(2) 0.0683(19) -0.0186(17) 0.0177(19) -0.007(2)
C5 0.087(2) 0.086(2) 0.0678(17) -0.0091(14) 0.0000(15) -0.0077(15)
C6 0.0726(15) 0.0510(13) 0.0652(15) -0.0092(11) 0.0074(12) -0.0066(11)
C7 0.0602(13) 0.0440(12) 0.0674(14) -0.0035(10) 0.0100(11) -0.0023(9)
C8 0.0643(15) 0.0579(14) 0.0769(17) 0.0002(12) 0.0017(13) -0.0042(11)
C9 0.0609(14) 0.0573(15) 0.096(2) -0.0007(13) 0.0164(14) -0.0009(11)
C10 0.0675(18) 0.106(3) 0.126(3) 0.001(2) 0.0178(18) -0.0026(16)
C11 0.0694(16) 0.0693(17) 0.091(2) 0.0030(13) 0.0260(15) -0.0030(12)
C12 0.0689(15) 0.0609(15) 0.0726(16) 0.0010(12) 0.0142(12) 0.0004(11)
C13 0.0568(12) 0.0426(11) 0.0673(14) -0.0011(10) 0.0101(11) 0.0008(9)
C14 0.0621(13) 0.0425(12) 0.0702(15) -0.0027(10) 0.0098(11) 0.0027(10)
C15 0.0615(13) 0.0448(12) 0.0734(15) -0.0071(10) 0.0130(11) 0.0001(10)
C16 0.0602(14) 0.0592(15) 0.0766(18) -0.0031(12) 0.0043(13) 0.0012(11)
C17 0.0673(18) 0.123(3) 0.096(2) -0.0010(19) -0.0118(16) 0.0006(17)

loop_
_atom_type_symbol
_atom_type_description
_atom_type_scat_dispersion_real
_atom_type_scat_dispersion_imag
_atom_type_scat_source
C C 0.0181 0.0091 'International Tables Vol C Tables 4.2.6.8 and 6.1.1.4'
H H 0.0000 0.0000 'International Tables Vol C Tables 4.2.6.8 and 6.1.1.4'
N N 0.0311 0.0180 'International Tables Vol C Tables 4.2.6.8 and 6.1.1.4'
O O 0.0492 0.0322 'International Tables Vol C Tables 4.2.6.8 and 6.1.1.4'
S S 0.3331 0.5567 'International Tables Vol C Tables 4.2.6.8 and 6.1.1.4'

loop_
_geom_angle_atom_site_label_1
_geom_angle_atom_site_label_2
_geom_angle_atom_site_label_3
_geom_angle
O4 S001 N2 109.40(12)
O4 S001 C24 112.70(11)
O5 S001 O4 116.83(13)
O5 S001 N2 110.49(13)
O5 S001 C24 112.29(12)
N2 S001 C24 92.46(11)
C25 N2 S001 115.27(18)
C25 N2 C27 123.6(2)
C27 N2 S001 121.2(2)
C19 C18 H18 119.7
C34 C18 H18 119.7
C34 C18 C19 120.6(3)
C18 C19 H19 119.9
C20 C19 C18 120.2(3)
C20 C19 H19 119.9
C19 C20 H20 119.9
C19 C20 C21 120.1(3)
C21 C20 H20 119.9
C20 C21 C22 120.3(2)
C20 C21 C24 122.4(2)
C22 C21 C24 117.3(2)
C21 C22 C23 119.3(2)
C34 C22 C21 117.5(2)
C34 C22 C23 123.2(2)
C28 C23 C22 120.8(2)
C28 C23 C29 118.0(2)
C29 C23 C22 121.2(2)
C21 C24 S001 124.94(17)
C26 C24 S001 110.87(18)
C26 C24 C21 124.2(2)
O6 C25 N2 122.8(2)
O6 C25 C26 128.9(2)
N2 C25 C26 108.4(2)
C24 C26 C25 113.0(2)
C24 C26 C28 120.2(2)
C28 C26 C25 126.8(2)
N2 C27 H27A 109.5
N2 C27 H27B 109.5
N2 C27 H27C 109.5
H27A C27 H27B 109.5
H27A C27 H27C 109.5
H27B C27 H27C 109.5
C23 C28 C26 118.2(2)
C23 C28 C32 119.4(2)
C32 C28 C26 122.4(2)
C23 C29 H29 118.8
C30 C29 C23 122.3(3)
C30 C29 H29 118.8
C29 C30 C31 118.9(3)
C29 C30 C33 121.6(3)
C31 C30 C33 119.5(3)
C30 C31 H31 119.3
C32 C31 C30 121.4(3)
C32 C31 H31 119.3
C28 C32 H32 120.0
C31 C32 C28 120.0(3)
C31 C32 H32 120.0
C30 C33 H33A 109.5
C30 C33 H33B 109.5
C30 C33 H33C 109.5
H33A C33 H33B 109.5
H33A C33 H33C 109.5
H33B C33 H33C 109.5
C18 C34 C22 121.3(3)
C18 C34 H34 119.3
C22 C34 H34 119.3
O1 S002 O2 116.94(15)
O1 S002 N1 110.02(13)
O1 S002 C15 112.35(12)
O2 S002 N1 110.22(13)
O2 S002 C15 111.85(12)
N1 S002 C15 92.88(12)
C16 N1 S002 115.07(18)
C16 N1 C17 123.3(3)
C17 N1 S002 121.7(2)
C2 C1 C15 122.4(3)
C6 C1 C2 120.9(2)
C6 C1 C15 116.6(2)
C1 C2 H2 120.2
C3 C2 C1 119.5(3)
C3 C2 H2 120.2
C2 C3 H3 120.0
C2 C3 C4 119.9(3)
C4 C3 H3 120.0
C3 C4 H4 119.1
C5 C4 C3 121.7(3)
C5 C4 H4 119.1
C4 C5 H5 119.4
C4 C5 C6 121.1(3)
C6 C5 H5 119.4
C1 C6 C7 120.3(2)
C5 C6 C1 116.7(3)
C5 C6 C7 122.9(3)
C8 C7 C6 122.3(2)
C8 C7 C13 117.3(2)
C13 C7 C6 120.4(2)
C7 C8 H8 118.8
C9 C8 C7 122.4(3)
C9 C8 H8 118.8
C8 C9 C10 121.1(3)
C8 C9 C11 118.4(2)
C11 C9 C10 120.5(3)
C9 C10 H10A 109.5
C9 C10 H10B 109.5
C9 C10 H10C 109.5
H10A C10 H10B 109.5
H10A C10 H10C 109.5
H10B C10 H10C 109.5
C9 C11 H11 119.1
C12 C11 C9 121.9(3)
C12 C11 H11 119.1
C11 C12 H12 119.6
C11 C12 C13 120.7(3)
C13 C12 H12 119.6
C7 C13 C14 117.8(2)
C12 C13 C7 119.3(2)
C12 C13 C14 122.9(2)
C13 C14 C16 126.6(2)
C15 C14 C13 120.3(2)
C15 C14 C16 113.0(2)
C1 C15 S002 124.9(2)
C14 C15 S002 110.64(19)
C14 C15 C1 124.4(2)
O3 C16 N1 123.2(2)
O3 C16 C14 128.4(3)
N1 C16 C14 108.4(3)
N1 C17 H17A 109.5
N1 C17 H17B 109.5
N1 C17 H17C 109.5
H17A C17 H17B 109.5
H17A C17 H17C 109.5
H17B C17 H17C 109.5

loop_
_geom_bond_atom_site_label_1
_geom_bond_atom_site_label_2
_geom_bond_distance
S001 O4 1.4281(19)
S001 O5 1.423(2)
S001 N2 1.658(2)
S001 C24 1.747(2)
O6 C25 1.196(3)
N2 C25 1.383(3)
N2 C27 1.456(3)
C18 H18 0.9300
C18 C19 1.393(4)
C18 C34 1.361(4)
C19 H19 0.9300
C19 C20 1.354(4)
C20 H20 0.9300
C20 C21 1.406(3)
C21 C22 1.411(3)
C21 C24 1.422(3)
C22 C23 1.463(3)
C22 C34 1.401(3)
C23 C28 1.405(3)
C23 C29 1.411(3)
C24 C26 1.353(3)
C25 C26 1.493(3)
C26 C28 1.435(3)
C27 H27A 0.9600
C27 H27B 0.9600
C27 H27C 0.9600
C28 C32 1.413(3)
C29 H29 0.9300
C29 C30 1.364(4)
C30 C31 1.389(4)
C30 C33 1.500(4)
C31 H31 0.9300
C31 C32 1.371(4)
C32 H32 0.9300
C33 H33A 0.9600
C33 H33B 0.9600
C33 H33C 0.9600
C34 H34 0.9300
S002 O1 1.421(2)
S002 O2 1.427(2)
S002 N1 1.648(3)
S002 C15 1.752(2)
O3 C16 1.201(3)
N1 C16 1.391(4)
N1 C17 1.458(3)
C1 C2 1.418(4)
C1 C6 1.414(4)
C1 C15 1.420(4)
C2 H2 0.9300
C2 C3 1.370(4)
C3 H3 0.9300
C3 C4 1.378(5)
C4 H4 0.9300
C4 C5 1.364(5)
C5 H5 0.9300
C5 C6 1.414(4)
C6 C7 1.444(4)
C7 C8 1.410(4)
C7 C13 1.423(3)
C8 H8 0.9300
C8 C9 1.369(4)
C9 C10 1.508(4)
C9 C11 1.396(4)
C10 H10A 0.9600
C10 H10B 0.9600
C10 H10C 0.9600
C11 H11 0.9300
C11 C12 1.344(4)
C12 H12 0.9300
C12 C13 1.403(4)
C13 C14 1.432(3)
C14 C15 1.351(4)
C14 C16 1.496(3)
C17 H17A 0.9600
C17 H17B 0.9600
C17 H17C 0.9600

loop_
_geom_torsion_atom_site_label_1
_geom_torsion_atom_site_label_2
_geom_torsion_atom_site_label_3
_geom_torsion_atom_site_label_4
_geom_torsion
S001 N2 C25 O6 178.9(2)
S001 N2 C25 C26 -1.2(3)
S001 C24 C26 C25 0.7(2)
S001 C24 C26 C28 -178.06(16)
O4 S001 N2 C25 116.52(19)
O4 S001 N2 C27 -63.9(3)
O4 S001 C24 C21 68.8(2)
O4 S001 C24 C26 -113.39(18)
O5 S001 N2 C25 -113.52(19)
O5 S001 N2 C27 66.0(3)
O5 S001 C24 C21 -65.6(2)
O5 S001 C24 C26 112.18(18)
O6 C25 C26 C24 -179.8(2)
O6 C25 C26 C28 -1.2(4)
N2 S001 C24 C21 -178.9(2)
N2 S001 C24 C26 -1.16(18)
N2 C25 C26 C24 0.3(3)
N2 C25 C26 C28 178.9(2)
C18 C19 C20 C21 0.1(5)
C19 C18 C34 C22 0.1(4)
C19 C20 C21 C22 -0.2(4)
C19 C20 C21 C24 179.0(3)
C20 C21 C22 C23 -179.2(2)
C20 C21 C22 C34 0.2(3)
C20 C21 C24 S001 -3.0(3)
C20 C21 C24 C26 179.5(2)
C21 C22 C23 C28 -0.4(3)
C21 C22 C23 C29 179.74(19)
C21 C22 C34 C18 -0.2(4)
C21 C24 C26 C25 178.5(2)
C21 C24 C26 C28 -0.3(3)
C22 C21 C24 S001 176.28(16)
C22 C21 C24 C26 -1.2(3)
C22 C23 C28 C26 -1.0(3)
C22 C23 C28 C32 179.1(2)
C22 C23 C29 C30 -179.6(2)
C23 C22 C34 C18 179.2(2)
C23 C28 C32 C31 1.2(4)
C23 C29 C30 C31 -0.3(4)
C23 C29 C30 C33 -178.7(2)
C24 S001 N2 C25 1.4(2)
C24 S001 N2 C27 -179.1(2)
C24 C21 C22 C23 1.5(3)
C24 C21 C22 C34 -179.1(2)
C24 C26 C28 C23 1.4(3)
C24 C26 C28 C32 -178.8(2)
C25 C26 C28 C23 -177.2(2)
C25 C26 C28 C32 2.7(4)
C26 C28 C32 C31 -178.6(2)
C27 N2 C25 O6 -0.6(4)
C27 N2 C25 C26 179.3(2)
C28 C23 C29 C30 0.6(3)
C29 C23 C28 C26 178.81(18)
C29 C23 C28 C32 -1.0(3)
C29 C30 C31 C32 0.4(4)
C30 C31 C32 C28 -0.9(4)
C33 C30 C31 C32 178.9(3)
C34 C18 C19 C20 -0.1(5)
C34 C22 C23 C28 -179.8(2)
C34 C22 C23 C29 0.4(3)
S002 N1 C16 O3 179.7(2)
S002 N1 C16 C14 0.7(3)
O1 S002 N1 C16 -116.3(2)
O1 S002 N1 C17 63.4(3)
O1 S002 C15 C1 -65.4(2)
O1 S002 C15 C14 114.50(18)
O2 S002 N1 C16 113.3(2)
O2 S002 N1 C17 -67.0(3)
O2 S002 C15 C1 68.5(2)
O2 S002 C15 C14 -111.68(19)
N1 S002 C15 C1 -178.4(2)
N1 S002 C15 C14 1.46(18)
C1 C2 C3 C4 0.7(5)
C1 C6 C7 C8 -179.5(2)
C1 C6 C7 C13 0.3(3)
C2 C1 C6 C5 -0.8(4)
C2 C1 C6 C7 179.1(2)
C2 C1 C15 S002 1.2(3)
C2 C1 C15 C14 -178.7(2)
C2 C3 C4 C5 -0.9(5)
C3 C4 C5 C6 0.2(5)
C4 C5 C6 C1 0.6(4)
C4 C5 C6 C7 -179.2(3)
C5 C6 C7 C8 0.4(4)
C5 C6 C7 C13 -179.8(2)
C6 C1 C2 C3 0.1(4)
C6 C1 C15 S002 -179.86(17)
C6 C1 C15 C14 0.3(3)
C6 C7 C8 C9 -178.6(2)
C6 C7 C13 C12 179.3(2)
C6 C7 C13 C14 -1.1(3)
C7 C8 C9 C10 -179.8(2)
C7 C8 C9 C11 -0.9(4)
C7 C13 C14 C15 1.5(3)
C7 C13 C14 C16 -178.2(2)
C8 C7 C13 C12 -0.9(3)
C8 C7 C13 C14 178.71(19)
C8 C9 C11 C12 -0.5(4)
C9 C11 C12 C13 1.1(4)
C10 C9 C11 C12 178.4(3)
C11 C12 C13 C7 -0.4(4)
C11 C12 C13 C14 -180.0(2)
C12 C13 C14 C15 -178.9(2)
C12 C13 C14 C16 1.4(3)
C13 C7 C8 C9 1.6(3)
C13 C14 C15 S002 178.99(16)
C13 C14 C15 C1 -1.1(3)
C13 C14 C16 O3 1.2(4)
C13 C14 C16 N1 -179.9(2)
C15 S002 N1 C16 -1.3(2)
C15 S002 N1 C17 178.4(2)
C15 C1 C2 C3 179.0(3)
C15 C1 C6 C5 -179.7(2)
C15 C1 C6 C7 0.1(3)
C15 C14 C16 O3 -178.5(2)
C15 C14 C16 N1 0.4(3)
C16 C14 C15 S002 -1.3(2)
C16 C14 C15 C1 178.6(2)
C17 N1 C16 O3 0.1(4)
C17 N1 C16 C14 -178.9(2)

loop_
_platon_squeeze_void_nr
_platon_squeeze_void_average_x
_platon_squeeze_void_average_y
_platon_squeeze_void_average_z
_platon_squeeze_void_volume
_platon_squeeze_void_count_electrons
1 0.000 -0.035 0.000 180.7 11.3
2 0.000 -0.052 0.500 180.7 11.3
